data_1010024
loop_
_publ_author_name
'Yue, S H'
'Beevers, C A'

_publ_section_title
;
The crystal structure of zinc bromate hexahydrate Zn (Br O~3~)~2~ (H~2~
O)~6~
;
_journal_coden_ASTM ZEKGAX
_journal_name_full
;
Zeitschrift fuer Kristallographie, Kristallgeometrie, Kristallphysik,
Kristallchemie (-144,1977)
;
_journal_page_first 426
_journal_page_last 434
_journal_volume 95
_journal_year 1936
_chemical_formula_structural 'Zn (Br O3)2 (H2 O)6'
_chemical_formula_sum 'Br2 H12 O12 Zn'
_chemical_name_systematic 'Zinc bromate hexahydrate'
_space_group_IT_number 205
_symmetry_cell_setting cubic
_symmetry_Int_Tables_number 205
_symmetry_space_group_name_Hall '-P 2ac 2ab 3'
_symmetry_space_group_name_H-M 'P a -3'
_cell_angle_alpha 90
_cell_angle_beta 90
_cell_angle_gamma 90
_cell_formula_units_Z 4
_cell_length_a 10.316(1)
_cell_length_b 10.316
_cell_length_c 10.316
_cell_volume 1097.8
_exptl_crystal_density_meas 2.51
_cod_original_formula_sum 'H12 Br2 O12 Zn'
_cod_database_code 1010024

loop_
_symmetry_equiv_pos_as_xyz
x,y,z
1/2+x,1/2-y,-z
-x,1/2+y,1/2-z
1/2-x,-y,1/2+z
y,z,x
1/2-y,-z,1/2+x
1/2+y,1/2-z,-x
-y,1/2+z,1/2-x
z,x,y
-z,1/2+x,1/2-y
1/2-z,-x,1/2+y
1/2+z,1/2-x,-y
-x,-y,-z
1/2-x,1/2+y,z
x,1/2-y,1/2+z
1/2+x,y,1/2-z
-y,-z,-x
1/2+y,z,1/2-x
1/2-y,1/2+z,x
y,1/2-z,1/2+x
-z,-x,-y
z,1/2-x,1/2+y
1/2+z,x,1/2-y
1/2-z,1/2+x,y

loop_
_atom_site_label
_atom_site_type_symbol
_atom_site_symmetry_multiplicity
_atom_site_Wyckoff_symbol
_atom_site_fract_x
_atom_site_fract_y
_atom_site_fract_z
_atom_site_occupancy
_atom_site_attached_hydrogens
_atom_site_calc_flag
Zn1 Zn2+ 4 a 0. 0. 0. 1. 0 d
Br1 Br5+ 8 c 0.259(3) 0.259 0.259 1. 0 d
O1 O2- 24 d 0.195(5) 0.050(5) 0.965(5) 1. 2 d
O2 O2- 24 d 0.190(5) 0.145(5) 0.330(5) 1. 0 d

loop_
_atom_type_symbol
_atom_type_oxidation_number
Zn2+ 2.000
Br5+ 5.000
O2- -2.000
H1+ 1.000
